data_4084490
loop_
_publ_author_name
'Hoggard, Bryce R.'
'Larsen, Christopher B.'
'Lucas, Nigel T.'

_publ_section_title
;
 Site Selectivity of [RuCp*]+Complexation in Cyclopenta[def]triphenylenes
;
_journal_issue 21
_journal_name_full Organometallics
_journal_page_first 6200
_journal_paper_doi 10.1021/om5008852
_journal_volume 33
_journal_year 2014
_chemical_formula_moiety 'C21 H16 O2'
_chemical_formula_sum 'C21 H16 O2'
_chemical_formula_weight 300.34
_chemical_name_systematic
; 
10,11-dimethoxy-4H-cyclopenta[def]triphenylene 
;
_space_group_IT_number 14
_symmetry_cell_setting monoclinic
_symmetry_space_group_name_Hall '-P 2yn'
_symmetry_space_group_name_H-M 'P 1 21/n 1'
_atom_sites_solution_hydrogens geom
_atom_sites_solution_primary direct
_atom_sites_solution_secondary difmap
_audit_block_code ntl1402
_audit_creation_method SHELXL-97
_cell_angle_alpha 90
_cell_angle_beta 113.796(5)
_cell_angle_gamma 90
_cell_formula_units_Z 4
_cell_length_a 11.683(5)
_cell_length_b 10.035(5)
_cell_length_c 13.546(5)
_cell_measurement_reflns_used 4751
_cell_measurement_temperature 100(2)
_cell_measurement_theta_max 73.876
_cell_measurement_theta_min 4.208
_cell_volume 1453.1(11)
_computing_cell_refinement 'CrysAlisPro (Agilent, V 1.171.36.28)'
_computing_data_collection 'CrysAlisPro (Agilent, V 1.171.36.28)'
_computing_data_reduction 'CrysAlisPro (Agilent, V 1.171.36.28)'
_computing_molecular_graphics 'ORTEP-3 (Farrugia, 2008)'
_computing_publication_material 'enCIFer (CCDC, 2014)'
_computing_structure_refinement 'SHELXL-97 (Sheldrick, 1997)'
_computing_structure_solution 'SHELXS-97 (Sheldrick, 1997)'
_diffrn_ambient_temperature 100(2)
_diffrn_crystal_treatment
; 
Crystal was attached with Paratone N oil to a 0.3 mm CryoLoop supported 
in a copper mounting pin, then quenched in a cold nitrogen gas from a gas
stream from an Oxford Cryosystems Cryostream.
;
_diffrn_detector_area_resol_mean 5.1725
_diffrn_measured_fraction_theta_full 0.998
_diffrn_measured_fraction_theta_max 0.967
_diffrn_measurement_device_type 'SuperNova, Dual, Cu at zero, Atlas'
_diffrn_measurement_method '\w scans'
_diffrn_radiation_monochromator mirror
_diffrn_radiation_source 'SuperNova (Cu) X-ray Source'
_diffrn_radiation_type CuK\a
_diffrn_radiation_wavelength 1.54184
_diffrn_reflns_av_R_equivalents 0.0213
_diffrn_reflns_av_sigmaI/netI 0.0203
_diffrn_reflns_limit_h_max 12
_diffrn_reflns_limit_h_min -14
_diffrn_reflns_limit_k_max 9
_diffrn_reflns_limit_k_min -12
_diffrn_reflns_limit_l_max 16
_diffrn_reflns_limit_l_min -16
_diffrn_reflns_number 8365
_diffrn_reflns_theta_full 67.00
_diffrn_reflns_theta_max 74.13
_diffrn_reflns_theta_min 4.23
_diffrn_standards_interval_count 0
_diffrn_standards_interval_time 0
_diffrn_standards_number 0
_exptl_absorpt_coefficient_mu 0.690
_exptl_absorpt_correction_T_max 0.9796
_exptl_absorpt_correction_T_min 0.8303
_exptl_absorpt_correction_type analytical
_exptl_absorpt_process_details
;
CrysAlisPro, Agilent Technologies, Version 1.171.36.28
Analytical numeric absorption correction using a multifaceted crystal
model based on expressions derived by R.C. Clark & J.S. Reid.
(Clark, R. C. & Reid, J. S. (1995). Acta Cryst. A51, 887-897)
;
_exptl_crystal_colour colorless
_exptl_crystal_density_diffrn 1.373
_exptl_crystal_density_method 'not measured'
_exptl_crystal_description irregular
_exptl_crystal_F_000 632
_exptl_crystal_preparation
;
Crystals were grown by slowly cooling a hot concentrated solution 
of the compound in ethanol to room temperature.
;
_exptl_crystal_size_max 0.28
_exptl_crystal_size_mid 0.23
_exptl_crystal_size_min 0.03
_refine_diff_density_max 0.221
_refine_diff_density_min -0.163
_refine_diff_density_rms 0.039
_refine_ls_extinction_method none
_refine_ls_goodness_of_fit_ref 1.042
_refine_ls_hydrogen_treatment constr
_refine_ls_matrix_type full
_refine_ls_number_parameters 192
_refine_ls_number_reflns 2860
_refine_ls_number_restraints 0
_refine_ls_restrained_S_all 1.042
_refine_ls_R_factor_all 0.0440
_refine_ls_R_factor_gt 0.0368
_refine_ls_shift/su_max 0.000
_refine_ls_shift/su_mean 0.000
_refine_ls_structure_factor_coef Fsqd
_refine_ls_weighting_details 'calc w=1/[\s^2^(Fo^2^)+(0.0530P)^2^+0.3783P] where P=(Fo^2^+2Fc^2^)/3'
_refine_ls_weighting_scheme calc
_refine_ls_wR_factor_gt 0.0985
_refine_ls_wR_factor_ref 0.1040
_reflns_number_gt 2441
_reflns_number_total 2860
_reflns_threshold_expression >2sigma(I)
_cod_data_source_file om5008852_si_002.cif
_cod_data_source_block 4
_cod_depositor_comments 'Adding full bibliography for 4084487--4084494.cif.'
_cod_original_cell_volume 1453.1(2)
_cod_original_sg_symbol_H-M 'P 21/n'
_cod_database_code 4084490

loop_
_symmetry_equiv_pos_as_xyz
'x, y, z'
'-x+1/2, y+1/2, -z+1/2'
'-x, -y, -z'
'x-1/2, -y-1/2, z-1/2'

loop_
_atom_site_label
_atom_site_type_symbol
_atom_site_fract_x
_atom_site_fract_y
_atom_site_fract_z
_atom_site_U_iso_or_equiv
_atom_site_adp_type
_atom_site_occupancy
_atom_site_symmetry_multiplicity
_atom_site_calc_flag
_atom_site_refinement_flags
O1 O 0.87619(8) 0.19220(9) -0.00295(7) 0.0271(2) Uani 1 1 d .
O2 O 0.94615(8) 0.00046(9) 0.13573(7) 0.0284(2) Uani 1 1 d .
C1 C 0.56206(11) -0.10273(12) 0.24543(10) 0.0236(3) Uani 1 1 d .
H1 H 0.6367 -0.1539 0.2679 0.028 Uiso 1 1 calc R
C2 C 0.46925(11) -0.13617(13) 0.28081(10) 0.0263(3) Uani 1 1 d .
H2 H 0.4831 -0.2099 0.3283 0.032 Uiso 1 1 calc R
C3 C 0.35558(11) -0.06570(13) 0.24950(10) 0.0252(3) Uani 1 1 d .
H3 H 0.2950 -0.0899 0.2765 0.030 Uiso 1 1 calc R
C4 C 0.22496(11) 0.13325(12) 0.12238(10) 0.0252(3) Uani 1 1 d .
H4A H 0.2045 0.1849 0.1754 0.030 Uiso 1 1 calc R
H4B H 0.1497 0.0838 0.0744 0.030 Uiso 1 1 calc R
C5 C 0.22629(12) 0.33063(13) -0.01088(11) 0.0283(3) Uani 1 1 d .
H5 H 0.1452 0.3643 -0.0248 0.034 Uiso 1 1 calc R
C6 C 0.30066(12) 0.38848(13) -0.05963(11) 0.0304(3) Uani 1 1 d .
H6 H 0.2679 0.4621 -0.1068 0.036 Uiso 1 1 calc R
C7 C 0.41953(12) 0.34282(13) -0.04193(10) 0.0269(3) Uani 1 1 d .
H7 H 0.4657 0.3843 -0.0773 0.032 Uiso 1 1 calc R
C8 C 0.67776(11) 0.21679(12) 0.01458(9) 0.0222(3) Uani 1 1 d .
H8 H 0.6545 0.2906 -0.0334 0.027 Uiso 1 1 calc R
C9 C 0.79189(11) 0.15704(12) 0.03915(10) 0.0228(3) Uani 1 1 d .
C10 C 0.82943(11) 0.04994(12) 0.11366(10) 0.0225(3) Uani 1 1 d .
C11 C 0.74925(11) 0.00379(12) 0.15748(10) 0.0219(3) Uani 1 1 d .
H11 H 0.7747 -0.0685 0.2070 0.026 Uiso 1 1 calc R
C12 C 0.43063(11) 0.07205(11) 0.14609(9) 0.0207(3) Uani 1 1 d .
C13 C 0.39515(11) 0.18153(11) 0.07472(9) 0.0216(3) Uani 1 1 d .
C28 C 0.84872(13) 0.30988(13) -0.06717(11) 0.0304(3) Uani 1 1 d .
H28A H 0.7682 0.2993 -0.1289 0.046 Uiso 1 1 calc R
H28B H 0.9146 0.3251 -0.0932 0.046 Uiso 1 1 calc R
H28C H 0.8444 0.3862 -0.0236 0.046 Uiso 1 1 calc R
C29 C 0.99100(7) -0.09993(11) 0.21670(9) 0.0320(3) Uani 1 1 d .
H29A H 0.9949 -0.0642 0.2853 0.048 Uiso 1 1 calc R
H29B H 1.0747 -0.1281 0.2251 0.048 Uiso 1 1 calc R
H29C H 0.9342 -0.1766 0.1954 0.048 Uiso 1 1 calc R
C3A C 0.33466(4) 0.03925(5) 0.17862(4) 0.0226(3) Uani 1 1 d R
C4A C 0.27440(4) 0.22403(5) 0.05748(4) 0.0242(3) Uani 1 1 d R
C7A C 0.47146(4) 0.23510(5) 0.02845(4) 0.0221(3) Uani 1 1 d R
C11A C 0.63004(4) 0.06108(5) 0.13078(4) 0.0205(3) Uani 1 1 d R
C7B C 0.59427(4) 0.17122(5) 0.05878(4) 0.0206(3) Uani 1 1 d R
C11B C 0.54496(4) 0.00712(5) 0.17627(4) 0.0205(3) Uani 1 1 d R

loop_
_atom_site_aniso_label
_atom_site_aniso_U_11
_atom_site_aniso_U_22
_atom_site_aniso_U_33
_atom_site_aniso_U_23
_atom_site_aniso_U_13
_atom_site_aniso_U_12
O1 0.0255(4) 0.0297(5) 0.0302(5) -0.0011(4) 0.0155(4) -0.0036(4)
O2 0.0195(4) 0.0327(5) 0.0337(5) 0.0020(4) 0.0116(4) 0.0035(3)
C1 0.0194(6) 0.0240(6) 0.0245(6) 0.0009(5) 0.0058(5) -0.0001(4)
C2 0.0247(6) 0.0265(6) 0.0259(6) 0.0023(5) 0.0082(5) -0.0031(5)
C3 0.0234(6) 0.0272(6) 0.0267(6) -0.0023(5) 0.0119(5) -0.0052(5)
C4 0.0219(6) 0.0258(6) 0.0284(6) -0.0045(5) 0.0106(5) 0.0012(5)
C5 0.0214(6) 0.0264(6) 0.0332(7) -0.0032(5) 0.0068(5) 0.0040(5)
C6 0.0283(7) 0.0257(6) 0.0318(7) 0.0046(5) 0.0067(5) 0.0053(5)
C7 0.0264(6) 0.0249(6) 0.0277(6) 0.0017(5) 0.0090(5) -0.0002(5)
C8 0.0235(6) 0.0215(6) 0.0206(6) -0.0018(5) 0.0077(5) -0.0026(5)
C9 0.0212(6) 0.0259(6) 0.0225(6) -0.0059(5) 0.0102(5) -0.0055(5)
C10 0.0175(5) 0.0245(6) 0.0242(6) -0.0054(5) 0.0072(5) -0.0013(5)
C11 0.0206(6) 0.0219(6) 0.0217(6) -0.0008(5) 0.0069(5) 0.0000(4)
C12 0.0212(6) 0.0201(6) 0.0197(6) -0.0050(4) 0.0072(5) -0.0026(4)
C13 0.0200(6) 0.0202(6) 0.0219(6) -0.0053(5) 0.0058(5) 0.0000(4)
C28 0.0316(7) 0.0334(7) 0.0294(7) 0.0025(6) 0.0156(6) -0.0049(5)
C29 0.0215(6) 0.0339(7) 0.0380(7) 0.0039(6) 0.0094(6) 0.0064(5)
C3A 0.0197(6) 0.0239(6) 0.0235(6) -0.0072(5) 0.0080(5) -0.0022(5)
C4A 0.0209(6) 0.0245(6) 0.0257(6) -0.0072(5) 0.0078(5) -0.0013(5)
C7A 0.0213(6) 0.0210(6) 0.0214(6) -0.0033(5) 0.0058(5) -0.0011(5)
C11A 0.0184(6) 0.0217(6) 0.0201(6) -0.0042(5) 0.0065(5) -0.0026(4)
C7B 0.0190(6) 0.0207(6) 0.0201(6) -0.0043(5) 0.0059(5) -0.0020(4)
C11B 0.0191(6) 0.0209(6) 0.0194(6) -0.0041(4) 0.0057(5) -0.0028(4)

loop_
_atom_type_symbol
_atom_type_description
_atom_type_scat_dispersion_real
_atom_type_scat_dispersion_imag
_atom_type_scat_source
C C 0.0181 0.0091 'International Tables Vol C Tables 4.2.6.8 and 6.1.1.4'
H H 0.0000 0.0000 'International Tables Vol C Tables 4.2.6.8 and 6.1.1.4'
O O 0.0492 0.0322 'International Tables Vol C Tables 4.2.6.8 and 6.1.1.4'

loop_
_geom_angle_atom_site_label_1
_geom_angle_atom_site_label_2
_geom_angle_atom_site_label_3
_geom_angle
C9 O1 C28 116.46(10)
C10 O2 C29 116.76(8)
C2 C1 C11B 119.79(10)
C2 C1 H1 120.1
C11B C1 H1 120.1
C1 C2 C3 123.05(12)
C1 C2 H2 118.5
C3 C2 H2 118.5
C3A C3 C2 118.24(10)
C3A C3 H3 120.9
C2 C3 H3 120.9
C3A C4 C4A 102.66(8)
C3A C4 H4A 111.2
C4A C4 H4A 111.2
C3A C4 H4B 111.2
C4A C4 H4B 111.2
H4A C4 H4B 109.1
C4A C5 C6 118.21(11)
C4A C5 H5 120.9
C6 C5 H5 120.9
C7 C6 C5 123.05(12)
C7 C6 H6 118.5
C5 C6 H6 118.5
C6 C7 C7A 119.91(11)
C6 C7 H7 120.0
C7A C7 H7 120.0
C9 C8 C7B 121.67(10)
C9 C8 H8 119.2
C7B C8 H8 119.2
O1 C9 C8 125.27(11)
O1 C9 C10 115.11(10)
C8 C9 C10 119.62(11)
O2 C10 C11 125.20(11)
O2 C10 C9 115.22(10)
C11 C10 C9 119.57(11)
C10 C11 C11A 121.68(11)
C10 C11 H11 119.2
C11A C11 H11 119.2
C11B C12 C3A 126.41(10)
C11B C12 C13 123.22(10)
C3A C12 C13 110.35(9)
C7A C13 C4A 126.44(10)
C7A C13 C12 123.11(10)
C4A C13 C12 110.44(9)
O1 C28 H28A 109.5
O1 C28 H28B 109.5
H28A C28 H28B 109.5
O1 C28 H28C 109.5
H28A C28 H28C 109.5
H28B C28 H28C 109.5
O2 C29 H29A 109.5
O2 C29 H29B 109.5
H29A C29 H29B 109.5
O2 C29 H29C 109.5
H29A C29 H29C 109.5
H29B C29 H29C 109.5
C3 C3A C12 117.35(8)
C3 C3A C4 134.23(8)
C12 C3A C4 108.41(8)
C5 C4A C13 117.33(8)
C5 C4A C4 134.55(8)
C13 C4A C4 108.11(7)
C13 C7A C7 115.06(8)
C13 C7A C7B 115.91(6)
C7 C7A C7B 129.03(6)
C11 C11A C7B 118.62(5)
C11 C11A C11B 120.47(6)
C7B C11A C11B 120.9
C8 C7B C11A 118.77(6)
C8 C7B C7A 120.26(6)
C11A C7B C7A 121.0
C12 C11B C1 115.08(8)
C12 C11B C11A 115.87(6)
C1 C11B C11A 129.04(5)

loop_
_geom_bond_atom_site_label_1
_geom_bond_atom_site_label_2
_geom_bond_distance
O1 C9 1.3685(15)
O1 C28 1.4245(16)
O2 C10 1.3662(15)
O2 C29 1.4243(11)
C1 C2 1.3920(18)
C1 C11B 1.4078(14)
C1 H1 0.9500
C2 C3 1.4103(18)
C2 H2 0.9500
C3 C3A 1.3790(14)
C3 H3 0.9500
C4 C3A 1.5247(14)
C4 C4A 1.5318(14)
C4 H4A 0.9900
C4 H4B 0.9900
C5 C4A 1.3776(15)
C5 C6 1.4111(19)
C5 H5 0.9500
C6 C7 1.3883(19)
C6 H6 0.9500
C7 C7A 1.4067(14)
C7 H7 0.9500
C8 C9 1.3748(18)
C8 C7B 1.4108(13)
C8 H8 0.9500
C9 C10 1.4174(18)
C10 C11 1.3758(17)
C11 C11A 1.4122(13)
C11 H11 0.9500
C12 C11B 1.3912(13)
C12 C3A 1.3993(13)
C12 C13 1.4107(17)
C13 C7A 1.3884(13)
C13 C4A 1.4002(13)
C28 H28A 0.9800
C28 H28B 0.9800
C28 H28C 0.9800
C29 H29A 0.9800
C29 H29B 0.9800
C29 H29C 0.9800
C7A C7B 1.4706
C11A C7B 1.4208
C11A C11B 1.4681

loop_
_geom_torsion_atom_site_label_1
_geom_torsion_atom_site_label_2
_geom_torsion_atom_site_label_3
_geom_torsion_atom_site_label_4
_geom_torsion
C11B C1 C2 C3 0.88(18)
C1 C2 C3 C3A 1.51(18)
C4A C5 C6 C7 0.08(19)
C5 C6 C7 C7A -0.8(2)
C28 O1 C9 C8 7.78(17)
C28 O1 C9 C10 -172.22(10)
C7B C8 C9 O1 177.69(9)
C7B C8 C9 C10 -2.31(17)
C29 O2 C10 C11 -5.03(17)
C29 O2 C10 C9 175.09(10)
O1 C9 C10 O2 2.29(15)
C8 C9 C10 O2 -177.71(10)
O1 C9 C10 C11 -177.59(10)
C8 C9 C10 C11 2.41(17)
O2 C10 C11 C11A 179.66(10)
C9 C10 C11 C11A -0.48(17)
C11B C12 C13 C7A -0.39(16)
C3A C12 C13 C7A -179.30(9)
C11B C12 C13 C4A 178.63(9)
C3A C12 C13 C4A -0.28(12)
C2 C3 C3A C12 -2.61(14)
C2 C3 C3A C4 176.45(10)
C11B C12 C3A C3 1.59(14)
C13 C12 C3A C3 -179.53(9)
C11B C12 C3A C4 -177.70(9)
C13 C12 C3A C4 1.18(11)
C4A C4 C3A C3 179.37(7)
C4A C4 C3A C12 -1.51(10)
C6 C5 C4A C13 0.74(15)
C6 C5 C4A C4 -178.19(10)
C7A C13 C4A C5 -0.94(15)
C12 C13 C4A C5 -179.92(9)
C7A C13 C4A C4 178.25(9)
C12 C13 C4A C4 -0.73(11)
C3A C4 C4A C5 -179.66(8)
C3A C4 C4A C13 1.34(10)
C4A C13 C7A C7 0.24(14)
C12 C13 C7A C7 179.10(10)
C4A C13 C7A C7B -179.27(7)
C12 C13 C7A C7B -0.41(12)
C6 C7 C7A C13 0.62(15)
C6 C7 C7A C7B -179.95(8)
C10 C11 C11A C7B -1.55(13)
C10 C11 C11A C11B 178.14(8)
C9 C8 C7B C11A 0.27(13)
C9 C8 C7B C7A -178.31(8)
C11 C11A C7B C8 1.65(8)
C11B C11A C7B C8 -178.04(6)
C11 C11A C7B C7A -179.78(6)
C11B C11A C7B C7A 0.5
C13 C7A C7B C8 178.86(8)
C7 C7A C7B C8 -0.57(9)
C13 C7A C7B C11A 0.31(5)
C7 C7A C7B C11A -179.11(7)
C3A C12 C11B C1 0.72(14)
C13 C12 C11B C1 -178.02(10)
C3A C12 C11B C11A 179.93(7)
C13 C12 C11B C11A 1.20(12)
C2 C1 C11B C12 -1.90(14)
C2 C1 C11B C11A 179.01(8)
C11 C11A C11B C12 179.07(8)
C7B C11A C11B C12 -1.25(5)
C11 C11A C11B C1 -1.85(8)
C7B C11A C11B C1 177.84(7)
